data_1510281
loop_
_publ_author_name
'Kathage, H.U.'
'Bronger, W.'

_publ_section_title
;
 Zur Synthese und Kristallstruktur von Alkalimetall-Gold-Chalcogeniden
 AAuX mit A=Na,K,Rb oder Cs und X = S, Se oder Te
;
_journal_name_full 'Journal of Alloys Compd.'
_journal_page_first 87
_journal_page_last 94
_journal_paper_doi 10.1016/0925-8388(92)90457-K
_journal_volume 184
_journal_year 1992
_chemical_formula_sum 'Au Rb S'
_chemical_name_systematic 'Rb (Au S)'
_space_group_IT_number 63
_symmetry_space_group_name_Hall '-C 2c 2'
_symmetry_space_group_name_H-M 'C m c m'
_cell_angle_alpha 90
_cell_angle_beta 90
_cell_angle_gamma 90
_cell_formula_units_Z 4
_cell_length_a 6.639
_cell_length_b 8.119
_cell_length_c 6.596
_cell_volume 355.538
_citation_journal_id_ASTM JALCEU
_cod_data_source_file gold_343.cif
_cod_data_source_block Au1Rb1S1
_cod_original_cell_volume 355.5379
_cod_original_formula_sum 'Au1 Rb1 S1'
_cod_database_code 1510281

loop_
_symmetry_equiv_pos_as_xyz
x,y,z
-x,-y,z+1/2
x,-y,-z
-x,y,-z+1/2
-x,-y,-z
x,y,-z-1/2
-x,y,z
x,-y,z-1/2
x+1/2,y+1/2,z
-x+1/2,-y+1/2,z+1/2
x+1/2,-y+1/2,-z
-x+1/2,y+1/2,-z+1/2
-x+1/2,-y+1/2,-z
x+1/2,y+1/2,-z-1/2
-x+1/2,y+1/2,z
x+1/2,-y+1/2,z-1/2

loop_
_atom_site_label
_atom_site_type_symbol
_atom_site_fract_x
_atom_site_fract_y
_atom_site_fract_z
_atom_site_occupancy
_atom_site_U_iso_or_equiv
Rb1 Rb+1 0 0.3753 0.25 1 0.0
Au1 Au+1 0 0 0 1 0.0
S1 S-2 0 0.8 0.25 1 0.0
